data_1501464
loop_
_publ_author_name
'Lejaeghere, Kurt'
'Cottenier, Stefaan'
'Claessens, Serge'
'Waroquier, Michel'
'Van Speybroeck, Veronique'

_publ_section_title
;
 Assessment of a low-cost protocol for an ab initio based prediction of
 the mixing enthalpy at elevated temperatures: The Fe-Mo system
;
_journal_issue 18
_journal_name_full 'Physical Review B'
_journal_page_first 184201
_journal_paper_doi 10.1103/PhysRevB.83.184201
_journal_volume 83
_journal_year 2011
_chemical_formula_sum 'Fe2 Mo'
_space_group_IT_number 194
_symmetry_Int_Tables_number 194
_symmetry_space_group_name_Hall '-P 6c 2c'
_symmetry_space_group_name_H-M 'P 63/m m c'
_cell_angle_alpha 90.000000
_cell_angle_beta 90.000000
_cell_angle_gamma 120.000000
_cell_formula_units_Z 4
_cell_length_a 4.6594
_cell_length_b 4.6594
_cell_length_c 7.7433
_cell_volume 145.585
_cod_data_source_file femo2.cif
_cod_data_source_block Fe2Mo
_cod_depositor_comments
;
 This is a density functional theory prediction for the ground state
 structure of FeMo2 (lambda-phase of the Fe-Mo system).
;
_cod_database_code 1501464

loop_
_symmetry_equiv_pos_as_xyz
+x,+y,+z
-y,+x-y,+z
-x+y,-x,+z
-x,-y,+z+1/2
+y,-x+y,+z+1/2
+x-y,+x,+z+1/2
+y,+x,-z
+x-y,-y,-z
-x,-x+y,-z
-y,-x,-z+1/2
-x+y,+y,-z+1/2
+x,+x-y,-z+1/2
-x,-y,-z
+y,-x+y,-z
+x-y,+x,-z
+x,+y,-z+1/2
-y,+x-y,-z+1/2
-x+y,-x,-z+1/2
-y,-x,+z
-x+y,+y,+z
+x,+x-y,+z
+y,+x,+z+1/2
+x-y,-y,+z+1/2
-x,-x+y,+z+1/2

loop_
_atom_site_label
_atom_site_type_symbol
_atom_site_Wyckoff_symbol
_atom_site_fract_x
_atom_site_fract_y
_atom_site_fract_z
Mo001 Mo 4f 0.33333 0.66667 0.56934
Fe002 Fe 2a 0.00000 0.00000 0.50000
Fe003 Fe 6h 0.17084 0.34169 0.25000
